data_4085958
loop_
_publ_author_name
'Babbini, Dominic C.'
'Iluc, Vlad M.'

_publ_section_title
;
 Iridium PCsp3P-type Complexes with a Hemilabile Anisole Tether
;
_journal_issue 13
_journal_name_full Organometallics
_journal_page_first 3141
_journal_paper_doi 10.1021/acs.organomet.5b00165
_journal_volume 34
_journal_year 2015
_chemical_formula_sum 'C32 H44 Cl Ir O P2'
_chemical_formula_weight 734.26
_chemical_name_systematic
; 
 ? 
;
_space_group_IT_number 2
_symmetry_cell_setting triclinic
_symmetry_space_group_name_Hall '-P 1'
_symmetry_space_group_name_H-M 'P -1'
_atom_sites_solution_hydrogens geom
_atom_sites_solution_primary direct
_atom_sites_solution_secondary difmap
_audit_creation_method SHELXL-97
_cell_angle_alpha 76.7410(10)
_cell_angle_beta 86.0090(10)
_cell_angle_gamma 67.4240(10)
_cell_formula_units_Z 2
_cell_length_a 10.3699(9)
_cell_length_b 10.6122(9)
_cell_length_c 15.2348(13)
_cell_measurement_temperature 120(2)
_cell_volume 1506.5(2)
_computing_structure_refinement 'SHELXL-97 (Sheldrick, 1997)'
_computing_structure_solution 'SHELXS-97 (Sheldrick, 1990)'
_diffrn_ambient_temperature 120(2)
_diffrn_measured_fraction_theta_full 1.000
_diffrn_measured_fraction_theta_max 0.997
_diffrn_radiation_monochromator graphite
_diffrn_radiation_source 'fine-focus sealed tube'
_diffrn_radiation_type MoK\a
_diffrn_radiation_wavelength 0.71073
_diffrn_reflns_av_R_equivalents 0.0443
_diffrn_reflns_av_sigmaI/netI 0.0466
_diffrn_reflns_limit_h_max 13
_diffrn_reflns_limit_h_min -13
_diffrn_reflns_limit_k_max 14
_diffrn_reflns_limit_k_min -14
_diffrn_reflns_limit_l_max 20
_diffrn_reflns_limit_l_min -20
_diffrn_reflns_number 26526
_diffrn_reflns_theta_full 25.00
_diffrn_reflns_theta_max 28.36
_diffrn_reflns_theta_min 1.37
_exptl_absorpt_coefficient_mu 4.650
_exptl_absorpt_correction_T_max 0.7800
_exptl_absorpt_correction_T_min 0.4721
_exptl_absorpt_correction_type multi-scan
_exptl_absorpt_process_details 'Bruker AXS area detector scaling and absorption correction'
_exptl_crystal_density_diffrn 1.619
_exptl_crystal_density_method 'not measured'
_exptl_crystal_description block
_exptl_crystal_F_000 736
_exptl_crystal_size_max 0.11
_exptl_crystal_size_mid 0.11
_exptl_crystal_size_min 0.08
_refine_diff_density_max 2.159
_refine_diff_density_min -1.253
_refine_diff_density_rms 0.150
_refine_ls_extinction_method none
_refine_ls_goodness_of_fit_ref 1.070
_refine_ls_hydrogen_treatment mixed
_refine_ls_matrix_type full
_refine_ls_number_parameters 347
_refine_ls_number_reflns 7526
_refine_ls_number_restraints 0
_refine_ls_restrained_S_all 1.070
_refine_ls_R_factor_all 0.0363
_refine_ls_R_factor_gt 0.0292
_refine_ls_shift/su_max 0.003
_refine_ls_shift/su_mean 0.000
_refine_ls_structure_factor_coef Fsqd
_refine_ls_weighting_details 'calc w=1/[\s^2^(Fo^2^)+(0.0289P)^2^+0.5405P] where P=(Fo^2^+2Fc^2^)/3'
_refine_ls_weighting_scheme calc
_refine_ls_wR_factor_gt 0.0623
_refine_ls_wR_factor_ref 0.0665
_reflns_number_gt 6723
_reflns_number_total 7526
_reflns_threshold_expression >2sigma(I)
_cod_data_source_file om5b00165_si_002.cif
_cod_data_source_block nd1227
_cod_depositor_comments 'Adding full bibliography for 4085955--4085962.cif.'
_cod_original_sg_symbol_H-M P-1
_cod_database_code 4085958

loop_
_symmetry_equiv_pos_as_xyz
'x, y, z'
'-x, -y, -z'

loop_
_atom_site_label
_atom_site_type_symbol
_atom_site_fract_x
_atom_site_fract_y
_atom_site_fract_z
_atom_site_U_iso_or_equiv
_atom_site_adp_type
_atom_site_occupancy
_atom_site_symmetry_multiplicity
_atom_site_calc_flag
_atom_site_refinement_flags
Ir Ir 0.659259(13) 0.920105(14) 0.731946(9) 0.01225(5) Uani 1 1 d .
P1 P 0.80340(9) 0.69586(9) 0.78837(6) 0.01380(18) Uani 1 1 d .
C12 C 0.9672(3) 0.7140(4) 0.8026(2) 0.0155(7) Uani 1 1 d .
C11 C 0.9677(3) 0.8487(4) 0.7749(2) 0.0151(7) Uani 1 1 d .
P2 P 0.53324(9) 1.14979(9) 0.73841(6) 0.01329(18) Uani 1 1 d .
C26 C 0.8837(4) 1.0725(4) 0.8771(2) 0.0194(8) Uani 1 1 d .
H26 H 0.9792 1.0123 0.8772 0.023 Uiso 1 1 calc R
C25 C 0.8405(4) 1.1601(4) 0.9377(2) 0.0224(8) Uani 1 1 d .
H25 H 0.9064 1.1584 0.9788 0.027 Uiso 1 1 calc R
C24 C 0.7033(4) 1.2492(4) 0.9388(2) 0.0215(8) Uani 1 1 d .
H24 H 0.6738 1.3084 0.9806 0.026 Uiso 1 1 calc R
C23 C 0.6080(4) 1.2515(4) 0.8778(2) 0.0188(7) Uani 1 1 d .
H23 H 0.5132 1.3136 0.8777 0.023 Uiso 1 1 calc R
C22 C 0.6498(4) 1.1642(4) 0.8172(2) 0.0155(7) Uani 1 1 d .
C21 C 0.7906(3) 1.0707(4) 0.8161(2) 0.0135(7) Uani 1 1 d .
C18 C 0.8566(4) 0.5475(4) 0.7305(3) 0.0202(8) Uani 1 1 d .
H18 H 0.9199 0.4624 0.7729 0.024 Uiso 1 1 calc R
C17 C 0.7601(4) 0.6196(4) 0.9034(2) 0.0205(8) Uani 1 1 d .
H17 H 0.8218 0.5182 0.9191 0.025 Uiso 1 1 calc R
C16 C 1.0972(4) 0.8623(4) 0.7732(2) 0.0174(7) Uani 1 1 d .
H16 H 1.1021 0.9514 0.7499 0.021 Uiso 1 1 calc R
C15 C 1.2183(4) 0.7482(4) 0.8047(2) 0.0210(8) Uani 1 1 d .
H15 H 1.3046 0.7603 0.8038 0.025 Uiso 1 1 calc R
C14 C 1.2146(4) 0.6169(4) 0.8375(3) 0.0227(8) Uani 1 1 d .
H14 H 1.2968 0.5398 0.8616 0.027 Uiso 1 1 calc R
C13 C 1.0897(4) 0.5994(4) 0.8347(3) 0.0220(8) Uani 1 1 d .
H13 H 1.0869 0.5089 0.8547 0.026 Uiso 1 1 calc R
C27 C 0.3620(3) 1.1885(4) 0.7947(2) 0.0173(7) Uani 1 1 d .
H27 H 0.3382 1.2781 0.8146 0.021 Uiso 1 1 calc R
C37 C 0.6950(4) 0.9080(4) 0.5162(2) 0.0205(8) Uani 1 1 d .
H37A H 0.6253 0.9944 0.4819 0.031 Uiso 1 1 calc R
H37B H 0.6522 0.8390 0.5379 0.031 Uiso 1 1 calc R
H37C H 0.7732 0.8707 0.4773 0.031 Uiso 1 1 calc R
C36 C 0.8054(3) 1.0362(4) 0.5760(2) 0.0146(7) Uani 1 1 d .
C35 C 0.8186(4) 1.1083(4) 0.4898(2) 0.0183(7) Uani 1 1 d .
H35 H 0.7888 1.0891 0.4384 0.022 Uiso 1 1 calc R
C34 C 0.8765(4) 1.2092(4) 0.4801(2) 0.0218(8) Uani 1 1 d .
H34 H 0.8874 1.2586 0.4214 0.026 Uiso 1 1 calc R
C33 C 0.9182(4) 1.2382(4) 0.5546(3) 0.0218(8) Uani 1 1 d .
H33 H 0.9560 1.3084 0.5475 0.026 Uiso 1 1 calc R
C32 C 0.9044(3) 1.1637(4) 0.6406(2) 0.0165(7) Uani 1 1 d .
H32 H 0.9343 1.1836 0.6915 0.020 Uiso 1 1 calc R
C31 C 0.8483(3) 1.0609(4) 0.6540(2) 0.0137(7) Uani 1 1 d .
C C 0.8305(3) 0.9756(3) 0.7482(2) 0.0133(7) Uani 1 1 d .
H H 0.623(4) 0.910(5) 0.824(3) 0.037(13) Uiso 1 1 d .
C181 C 0.9386(4) 0.5733(4) 0.6462(3) 0.0262(9) Uani 1 1 d .
H18A H 0.9620 0.4955 0.6158 0.039 Uiso 1 1 calc R
H18B H 1.0247 0.5802 0.6630 0.039 Uiso 1 1 calc R
H18C H 0.8818 0.6607 0.6054 0.039 Uiso 1 1 calc R
C172 C 0.6076(4) 0.6319(4) 0.9096(3) 0.0239(8) Uani 1 1 d .
H17A H 0.5456 0.7306 0.9016 0.036 Uiso 1 1 calc R
H17B H 0.5925 0.5801 0.9689 0.036 Uiso 1 1 calc R
H17C H 0.5872 0.5929 0.8623 0.036 Uiso 1 1 calc R
C171 C 0.7892(4) 0.6916(4) 0.9724(3) 0.0277(9) Uani 1 1 d .
H17D H 0.8901 0.6666 0.9777 0.042 Uiso 1 1 calc R
H17E H 0.7534 0.6607 1.0312 0.042 Uiso 1 1 calc R
H17F H 0.7425 0.7932 0.9522 0.042 Uiso 1 1 calc R
C182 C 0.7311(4) 0.5172(5) 0.7088(3) 0.0299(9) Uani 1 1 d .
H18D H 0.6596 0.6036 0.6760 0.045 Uiso 1 1 calc R
H18E H 0.6923 0.4813 0.7651 0.045 Uiso 1 1 calc R
H18F H 0.7608 0.4474 0.6716 0.045 Uiso 1 1 calc R
C271 C 0.3683(4) 1.0744(4) 0.8788(3) 0.0242(8) Uani 1 1 d .
H27A H 0.3864 0.9862 0.8609 0.036 Uiso 1 1 calc R
H27B H 0.2789 1.1022 0.9098 0.036 Uiso 1 1 calc R
H27C H 0.4434 1.0620 0.9195 0.036 Uiso 1 1 calc R
C272 C 0.2446(4) 1.2082(4) 0.7313(3) 0.0235(8) Uani 1 1 d .
H27D H 0.2280 1.2929 0.6840 0.035 Uiso 1 1 calc R
H27E H 0.1592 1.2172 0.7656 0.035 Uiso 1 1 calc R
H27F H 0.2714 1.1270 0.7038 0.035 Uiso 1 1 calc R
C28 C 0.5098(4) 1.3043(4) 0.6440(2) 0.0161(7) Uani 1 1 d .
H28 H 0.6056 1.3039 0.6299 0.019 Uiso 1 1 calc R
C282 C 0.4540(4) 1.2905(4) 0.5575(2) 0.0227(8) Uani 1 1 d .
H28A H 0.4688 1.3579 0.5060 0.034 Uiso 1 1 calc R
H28B H 0.3539 1.3094 0.5631 0.034 Uiso 1 1 calc R
H28C H 0.5036 1.1955 0.5482 0.034 Uiso 1 1 calc R
C281 C 0.4253(4) 1.4454(4) 0.6670(3) 0.0217(8) Uani 1 1 d .
H28D H 0.4321 1.5206 0.6181 0.032 Uiso 1 1 calc R
H28E H 0.4621 1.4502 0.7232 0.032 Uiso 1 1 calc R
H28F H 0.3272 1.4563 0.6746 0.032 Uiso 1 1 calc R
Cl Cl 0.46556(9) 0.86639(10) 0.68894(6) 0.01968(18) Uani 1 1 d .
O O 0.7454(3) 0.9372(3) 0.59203(16) 0.0173(5) Uani 1 1 d .

loop_
_atom_site_aniso_label
_atom_site_aniso_U_11
_atom_site_aniso_U_22
_atom_site_aniso_U_33
_atom_site_aniso_U_23
_atom_site_aniso_U_13
_atom_site_aniso_U_12
Ir 0.01096(7) 0.01111(7) 0.01352(7) -0.00096(5) 0.00147(5) -0.00414(5)
P1 0.0133(4) 0.0114(4) 0.0155(4) -0.0007(4) 0.0022(3) -0.0049(3)
C12 0.0132(16) 0.0153(18) 0.0162(17) -0.0030(14) 0.0043(13) -0.0044(14)
C11 0.0133(16) 0.0175(18) 0.0123(16) -0.0007(14) 0.0011(13) -0.0053(14)
P2 0.0111(4) 0.0117(4) 0.0148(4) -0.0011(3) 0.0008(3) -0.0031(3)
C26 0.0150(16) 0.0176(19) 0.0210(18) -0.0002(15) -0.0033(14) -0.0029(14)
C25 0.0255(19) 0.023(2) 0.0185(18) -0.0030(16) -0.0061(15) -0.0085(17)
C24 0.028(2) 0.018(2) 0.0191(18) -0.0080(16) 0.0012(15) -0.0068(16)
C23 0.0168(17) 0.0151(19) 0.0187(18) -0.0025(15) 0.0030(14) -0.0010(14)
C22 0.0162(16) 0.0130(18) 0.0140(16) 0.0003(14) -0.0005(13) -0.0038(14)
C21 0.0152(16) 0.0123(17) 0.0139(16) -0.0003(14) 0.0007(13) -0.0077(14)
C18 0.0225(18) 0.0157(19) 0.0212(19) -0.0024(15) 0.0029(15) -0.0073(15)
C17 0.0203(18) 0.0119(18) 0.0229(19) 0.0013(15) 0.0030(15) -0.0024(15)
C16 0.0157(16) 0.0144(18) 0.0196(18) 0.0004(15) 0.0026(14) -0.0057(14)
C15 0.0139(17) 0.026(2) 0.0211(19) -0.0023(16) 0.0013(14) -0.0068(15)
C14 0.0125(16) 0.020(2) 0.027(2) 0.0000(16) -0.0021(15) -0.0001(15)
C13 0.0190(18) 0.0119(18) 0.030(2) 0.0005(16) -0.0002(16) -0.0035(15)
C27 0.0122(16) 0.0181(19) 0.0198(18) -0.0064(15) 0.0042(13) -0.0031(14)
C37 0.0211(18) 0.023(2) 0.0186(18) -0.0064(16) -0.0008(14) -0.0091(16)
C36 0.0124(15) 0.0116(17) 0.0183(17) -0.0020(14) 0.0026(13) -0.0042(13)
C35 0.0171(17) 0.0160(19) 0.0175(18) -0.0001(15) 0.0020(14) -0.0038(14)
C34 0.0231(19) 0.018(2) 0.0179(18) 0.0052(15) 0.0070(15) -0.0074(16)
C33 0.0217(18) 0.0150(19) 0.029(2) -0.0016(16) 0.0062(16) -0.0100(15)
C32 0.0135(16) 0.0131(18) 0.0218(18) -0.0022(15) 0.0012(14) -0.0048(14)
C31 0.0090(15) 0.0106(17) 0.0162(17) -0.0006(14) 0.0017(12) 0.0004(13)
C 0.0103(15) 0.0090(16) 0.0197(17) -0.0017(14) -0.0001(13) -0.0035(13)
C181 0.029(2) 0.019(2) 0.030(2) -0.0090(17) 0.0145(17) -0.0093(17)
C172 0.0226(19) 0.023(2) 0.0221(19) 0.0004(16) 0.0079(15) -0.0086(16)
C171 0.035(2) 0.024(2) 0.0194(19) -0.0004(17) -0.0014(17) -0.0095(18)
C182 0.031(2) 0.030(2) 0.038(2) -0.015(2) 0.0077(19) -0.0182(19)
C271 0.0202(18) 0.024(2) 0.025(2) -0.0053(17) 0.0127(16) -0.0068(16)
C272 0.0133(17) 0.024(2) 0.031(2) -0.0043(17) 0.0019(15) -0.0062(15)
C28 0.0145(16) 0.0148(18) 0.0169(17) -0.0019(14) 0.0009(13) -0.0044(14)
C282 0.0233(19) 0.023(2) 0.0180(18) -0.0031(16) 0.0000(15) -0.0049(16)
C281 0.0251(19) 0.0119(18) 0.024(2) -0.0001(15) 0.0020(16) -0.0055(15)
Cl 0.0171(4) 0.0210(5) 0.0229(4) -0.0016(4) -0.0007(3) -0.0110(4)
O 0.0208(12) 0.0202(14) 0.0149(12) -0.0033(10) 0.0027(10) -0.0127(11)

loop_
_atom_type_symbol
_atom_type_description
_atom_type_scat_dispersion_real
_atom_type_scat_dispersion_imag
_atom_type_scat_source
C C 0.0033 0.0016 'International Tables Vol C Tables 4.2.6.8 and 6.1.1.4'
H H 0.0000 0.0000 'International Tables Vol C Tables 4.2.6.8 and 6.1.1.4'
P P 0.1023 0.0942 'International Tables Vol C Tables 4.2.6.8 and 6.1.1.4'
Ir Ir -1.4442 7.9887 'International Tables Vol C Tables 4.2.6.8 and 6.1.1.4'
O O 0.0106 0.0060 'International Tables Vol C Tables 4.2.6.8 and 6.1.1.4'
Cl Cl 0.1484 0.1585 'International Tables Vol C Tables 4.2.6.8 and 6.1.1.4'

loop_
_geom_angle_atom_site_label_1
_geom_angle_atom_site_label_2
_geom_angle_atom_site_label_3
_geom_angle
C Ir O 78.32(11)
C Ir P1 86.51(9)
O Ir P1 96.86(7)
C Ir P2 82.38(9)
O Ir P2 103.15(7)
P1 Ir P2 154.55(3)
C Ir Cl 171.46(9)
O Ir Cl 93.39(6)
P1 Ir Cl 96.64(3)
P2 Ir Cl 97.68(3)
C Ir H 93.6(17)
O Ir H 171.8(17)
P1 Ir H 80.8(18)
P2 Ir H 77.1(18)
Cl Ir H 94.7(17)
C12 P1 C17 104.79(16)
C12 P1 C18 102.95(16)
C17 P1 C18 103.27(17)
C12 P1 Ir 102.21(12)
C17 P1 Ir 114.49(12)
C18 P1 Ir 126.64(13)
C11 C12 C13 120.9(3)
C11 C12 P1 116.4(3)
C13 C12 P1 122.6(3)
C12 C11 C16 117.3(3)
C12 C11 C 120.5(3)
C16 C11 C 122.2(3)
C22 P2 C27 105.38(16)
C22 P2 C28 102.89(16)
C27 P2 C28 105.66(16)
C22 P2 Ir 97.35(11)
C27 P2 Ir 116.92(12)
C28 P2 Ir 125.36(11)
C25 C26 C21 121.8(3)
C25 C26 H26 119.1
C21 C26 H26 119.1
C24 C25 C26 120.6(3)
C24 C25 H25 119.7
C26 C25 H25 119.7
C25 C24 C23 119.1(3)
C25 C24 H24 120.4
C23 C24 H24 120.4
C22 C23 C24 120.8(3)
C22 C23 H23 119.6
C24 C23 H23 119.6
C23 C22 C21 120.6(3)
C23 C22 P2 125.0(3)
C21 C22 P2 114.2(3)
C26 C21 C22 117.1(3)
C26 C21 C 124.6(3)
C22 C21 C 118.3(3)
C181 C18 C182 111.2(3)
C181 C18 P1 111.2(3)
C182 C18 P1 111.6(3)
C181 C18 H18 107.5
C182 C18 H18 107.5
P1 C18 H18 107.5
C172 C17 C171 109.6(3)
C172 C17 P1 112.2(3)
C171 C17 P1 110.1(3)
C172 C17 H17 108.3
C171 C17 H17 108.3
P1 C17 H17 108.3
C15 C16 C11 121.3(3)
C15 C16 H16 119.4
C11 C16 H16 119.4
C14 C15 C16 120.6(3)
C14 C15 H15 119.7
C16 C15 H15 119.7
C15 C14 C13 119.2(3)
C15 C14 H14 120.4
C13 C14 H14 120.4
C14 C13 C12 120.5(4)
C14 C13 H13 119.7
C12 C13 H13 119.7
C272 C27 C271 109.5(3)
C272 C27 P2 112.4(2)
C271 C27 P2 111.6(2)
C272 C27 H27 107.7
C271 C27 H27 107.7
P2 C27 H27 107.7
O C37 H37A 109.5
O C37 H37B 109.5
H37A C37 H37B 109.5
O C37 H37C 109.5
H37A C37 H37C 109.5
H37B C37 H37C 109.5
O C36 C35 122.4(3)
O C36 C31 114.8(3)
C35 C36 C31 122.7(3)
C36 C35 C34 118.6(3)
C36 C35 H35 120.7
C34 C35 H35 120.7
C33 C34 C35 120.7(3)
C33 C34 H34 119.6
C35 C34 H34 119.6
C34 C33 C32 119.5(3)
C34 C33 H33 120.2
C32 C33 H33 120.2
C31 C32 C33 122.0(3)
C31 C32 H32 119.0
C33 C32 H32 119.0
C32 C31 C36 116.5(3)
C32 C31 C 123.9(3)
C36 C31 C 119.7(3)
C21 C C11 112.3(3)
C21 C C31 109.2(3)
C11 C C31 108.3(3)
C21 C Ir 108.4(2)
C11 C Ir 113.4(2)
C31 C Ir 104.9(2)
C18 C181 H18A 109.5
C18 C181 H18B 109.5
H18A C181 H18B 109.5
C18 C181 H18C 109.5
H18A C181 H18C 109.5
H18B C181 H18C 109.5
C17 C172 H17A 109.5
C17 C172 H17B 109.5
H17A C172 H17B 109.5
C17 C172 H17C 109.5
H17A C172 H17C 109.5
H17B C172 H17C 109.5
C17 C171 H17D 109.5
C17 C171 H17E 109.5
H17D C171 H17E 109.5
C17 C171 H17F 109.5
H17D C171 H17F 109.5
H17E C171 H17F 109.5
C18 C182 H18D 109.5
C18 C182 H18E 109.5
H18D C182 H18E 109.5
C18 C182 H18F 109.5
H18D C182 H18F 109.5
H18E C182 H18F 109.5
C27 C271 H27A 109.5
C27 C271 H27B 109.5
H27A C271 H27B 109.5
C27 C271 H27C 109.5
H27A C271 H27C 109.5
H27B C271 H27C 109.5
C27 C272 H27D 109.5
C27 C272 H27E 109.5
H27D C272 H27E 109.5
C27 C272 H27F 109.5
H27D C272 H27F 109.5
H27E C272 H27F 109.5
C281 C28 C282 111.5(3)
C281 C28 P2 114.8(2)
C282 C28 P2 112.1(3)
C281 C28 H28 105.9
C282 C28 H28 105.9
P2 C28 H28 105.9
C28 C282 H28A 109.5
C28 C282 H28B 109.5
H28A C282 H28B 109.5
C28 C282 H28C 109.5
H28A C282 H28C 109.5
H28B C282 H28C 109.5
C28 C281 H28D 109.5
C28 C281 H28E 109.5
H28D C281 H28E 109.5
C28 C281 H28F 109.5
H28D C281 H28F 109.5
H28E C281 H28F 109.5
C36 O C37 118.6(3)
C36 O Ir 109.51(19)
C37 O Ir 126.0(2)

loop_
_geom_bond_atom_site_label_1
_geom_bond_atom_site_label_2
_geom_bond_distance
Ir C 2.119(3)
Ir O 2.249(2)
Ir P1 2.2684(9)
Ir P2 2.3032(9)
Ir Cl 2.4541(9)
Ir H 1.42(4)
P1 C12 1.814(4)
P1 C17 1.857(4)
P1 C18 1.860(4)
C12 C11 1.397(5)
C12 C13 1.399(5)
C11 C16 1.402(5)
C11 C 1.538(5)
P2 C22 1.831(3)
P2 C27 1.857(3)
P2 C28 1.865(4)
C26 C25 1.392(5)
C26 C21 1.393(5)
C26 H26 0.9500
C25 C24 1.375(5)
C25 H25 0.9500
C24 C23 1.392(5)
C24 H24 0.9500
C23 C22 1.388(5)
C23 H23 0.9500
C22 C21 1.418(5)
C21 C 1.536(5)
C18 C181 1.522(5)
C18 C182 1.529(5)
C18 H18 1.0000
C17 C172 1.535(5)
C17 C171 1.537(5)
C17 H17 1.0000
C16 C15 1.387(5)
C16 H16 0.9500
C15 C14 1.382(5)
C15 H15 0.9500
C14 C13 1.382(5)
C14 H14 0.9500
C13 H13 0.9500
C27 C272 1.527(5)
C27 C271 1.533(5)
C27 H27 1.0000
C37 O 1.440(4)
C37 H37A 0.9800
C37 H37B 0.9800
C37 H37C 0.9800
C36 O 1.384(4)
C36 C35 1.387(5)
C36 C31 1.408(5)
C35 C34 1.392(5)
C35 H35 0.9500
C34 C33 1.380(5)
C34 H34 0.9500
C33 C32 1.395(5)
C33 H33 0.9500
C32 C31 1.393(5)
C32 H32 0.9500
C31 C 1.552(5)
C181 H18A 0.9800
C181 H18B 0.9800
C181 H18C 0.9800
C172 H17A 0.9800
C172 H17B 0.9800
C172 H17C 0.9800
C171 H17D 0.9800
C171 H17E 0.9800
C171 H17F 0.9800
C182 H18D 0.9800
C182 H18E 0.9800
C182 H18F 0.9800
C271 H27A 0.9800
C271 H27B 0.9800
C271 H27C 0.9800
C272 H27D 0.9800
C272 H27E 0.9800
C272 H27F 0.9800
C28 C281 1.524(5)
C28 C282 1.534(5)
C28 H28 1.0000
C282 H28A 0.9800
C282 H28B 0.9800
C282 H28C 0.9800
C281 H28D 0.9800
C281 H28E 0.9800
C281 H28F 0.9800
